data_2224067
loop_
_publ_author_name
'Xu, Cui-Lian'
'Liu, Shan-Yu'
'Wang, Cai-Xia'
'Zhao, Ming-Qin'

_publ_section_title
;
 Cinnamyl 8-methoxy-2-oxo-2<i>H</i>-chromene-3-carboxylate
;
_journal_coeditor_code XU2613
_journal_issue 11
_journal_name_full 'Acta Crystallographica Section E'
_journal_page_first o2817
_journal_paper_doi 10.1107/S1600536809041725
_journal_volume 65
_journal_year 2009
_chemical_formula_iupac 'C20 H16 O5'
_chemical_formula_moiety 'C20 H16 O5'
_chemical_formula_sum 'C20 H16 O5'
_chemical_formula_weight 336.33
_chemical_name_systematic
;
cinnamyl 8-methoxy-2-oxo-2<i>H</i>-chromene-3-carboxylate
;
_space_group_IT_number 14
_symmetry_cell_setting monoclinic
_symmetry_space_group_name_Hall '-P 2ybc'
_symmetry_space_group_name_H-M 'P 1 21/c 1'
_atom_sites_solution_hydrogens geom
_atom_sites_solution_primary direct
_atom_sites_solution_secondary difmap
_cell_angle_alpha 90.00
_cell_angle_beta 90.97(3)
_cell_angle_gamma 90.00
_cell_formula_units_Z 4
_cell_length_a 19.226(4)
_cell_length_b 9.5483(19)
_cell_length_c 9.0046(18)
_cell_measurement_reflns_used 2834
_cell_measurement_temperature 296(2)
_cell_measurement_theta_max 24.21
_cell_measurement_theta_min 3.14
_cell_volume 1652.8(6)
_computing_cell_refinement 'SAINT (Bruker, 2007)'
_computing_data_collection 'SMART (Bruker, 2007)'
_computing_data_reduction 'SAINT (Bruker, 2007)'
_computing_molecular_graphics 'SHELXTL (Sheldrick, 2008)'
_computing_publication_material 'SHELXTL (Sheldrick, 2008)'
_computing_structure_refinement 'SHELXTL (Sheldrick, 2008)'
_computing_structure_solution 'SHELXTL (Sheldrick, 2008)'
_diffrn_ambient_temperature 296(2)
_diffrn_measured_fraction_theta_full 0.971
_diffrn_measured_fraction_theta_max 0.971
_diffrn_measurement_device_type 'Bruker SMART CCD area detector'
_diffrn_measurement_method '\w scans'
_diffrn_radiation_monochromator graphite
_diffrn_radiation_source 'fine-focus sealed tube'
_diffrn_radiation_type MoK\a
_diffrn_radiation_wavelength 0.71073
_diffrn_reflns_av_R_equivalents 0.0529
_diffrn_reflns_av_sigmaI/netI 0.0544
_diffrn_reflns_limit_h_max 22
_diffrn_reflns_limit_h_min -22
_diffrn_reflns_limit_k_max 11
_diffrn_reflns_limit_k_min -11
_diffrn_reflns_limit_l_max 10
_diffrn_reflns_limit_l_min 0
_diffrn_reflns_number 4903
_diffrn_reflns_theta_full 25.00
_diffrn_reflns_theta_max 25.00
_diffrn_reflns_theta_min 1.06
_diffrn_standards_number 0
_exptl_absorpt_coefficient_mu 0.097
_exptl_absorpt_correction_type none
_exptl_crystal_colour colorless
_exptl_crystal_density_diffrn 1.352
_exptl_crystal_density_method 'not measured'
_exptl_crystal_description block
_exptl_crystal_F_000 704
_exptl_crystal_size_max 0.20
_exptl_crystal_size_mid 0.17
_exptl_crystal_size_min 0.17
_refine_diff_density_max 0.243
_refine_diff_density_min -0.204
_refine_ls_extinction_coef 0.024(3)
_refine_ls_extinction_expression Fc^*^=kFc[1+0.001xFc^2^\l^3^/sin(2\q)]^-1/4^
_refine_ls_extinction_method SHELXL
_refine_ls_goodness_of_fit_ref 1.149
_refine_ls_hydrogen_treatment constr
_refine_ls_matrix_type full
_refine_ls_number_parameters 228
_refine_ls_number_reflns 2834
_refine_ls_number_restraints 0
_refine_ls_restrained_S_all 1.149
_refine_ls_R_factor_all 0.0928
_refine_ls_R_factor_gt 0.0647
_refine_ls_shift/su_max 0.001
_refine_ls_shift/su_mean 0.000
_refine_ls_structure_factor_coef Fsqd
_refine_ls_weighting_details 'calc w=1/[\s^2^(Fo^2^)+(0.0659P)^2^+0.2012P] where P=(Fo^2^+2Fc^2^)/3'
_refine_ls_weighting_scheme calc
_refine_ls_wR_factor_gt 0.1403
_refine_ls_wR_factor_ref 0.1547
_reflns_number_gt 2157
_reflns_number_total 2834
_reflns_threshold_expression >2sigma(I)
_cod_data_source_file xu2613.cif
_cod_data_source_block I
_cod_depositor_comments
;
The following automatic conversions were performed:
'_symmetry_cell_setting' value 'Monoclinic' changed to 'monoclinic'
according to '/home/saulius/struct/CIF-dictionaries/cif_core.dic'
dictionary named 'cif_core.dic' version 2.4.1 from 2010-06-29.

Automatic conversion script
Id: cif_fix_enum 1527 2010-12-29 10:47:43Z saulius 

The following automatic conversions were performed:

'_symmetry_cell_setting' value 'Monoclinic' changed to 'monoclinic'
according to /home/saulius/struct/CIF-dictionaries/cif_core.dic
dictionary named 'cif_core.dic' version 2.4.1 from 2010-06-29.

Automatic conversion script
Id: cif_fix_values 1715 2011-07-08 13:25:40Z adriana 
;
_cod_original_sg_symbol_H-M 'P 21/c'
_cod_database_code 2224067
_cod_database_fobs_code 2224067

loop_
_symmetry_equiv_pos_as_xyz
'x, y, z'
'-x, y+1/2, -z+1/2'
'-x, -y, -z'
'x, -y-1/2, z-1/2'

loop_
_atom_site_type_symbol
_atom_site_label
_atom_site_fract_x
_atom_site_fract_y
_atom_site_fract_z
_atom_site_U_iso_or_equiv
_atom_site_adp_type
_atom_site_calc_flag
_atom_site_refinement_flags
_atom_site_occupancy
_atom_site_disorder_assembly
_atom_site_disorder_group
O O1 0.04001(9) 0.88854(18) 0.70962(19) 0.0610(5) Uani d . 1 . .
O O2 0.11713(7) 0.72996(15) 0.54027(17) 0.0463(4) Uani d . 1 . .
O O3 0.15130(10) 0.51497(17) 0.4995(2) 0.0705(6) Uani d . 1 . .
O O4 0.25790(11) 0.4732(2) 0.3000(3) 0.0885(7) Uani d . 1 . .
O O5 0.28952(8) 0.66346(19) 0.17300(19) 0.0617(5) Uani d . 1 . .
C C1 0.12199(11) 0.8722(2) 0.5210(2) 0.0414(6) Uani d . 1 . .
C C2 0.08113(11) 0.9568(3) 0.6115(3) 0.0497(6) Uani d . 1 . .
C C3 0.08597(14) 1.0996(3) 0.5946(3) 0.0652(8) Uani d . 1 . .
H H3A 0.0593 1.1578 0.6536 0.078 Uiso calc R 1 . .
C C4 0.13001(15) 1.1585(3) 0.4910(3) 0.0710(8) Uani d . 1 . .
H H4A 0.1323 1.2554 0.4816 0.085 Uiso calc R 1 . .
C C5 0.17013(13) 1.0757(3) 0.4023(3) 0.0605(7) Uani d . 1 . .
H H5A 0.1992 1.1160 0.3328 0.073 Uiso calc R 1 . .
C C6 0.16698(11) 0.9293(2) 0.4174(3) 0.0445(6) Uani d . 1 . .
C C7 0.20856(11) 0.8339(2) 0.3351(2) 0.0450(6) Uani d . 1 . .
H H7A 0.2383 0.8693 0.2638 0.054 Uiso calc R 1 . .
C C8 0.20641(10) 0.6940(2) 0.3568(2) 0.0429(6) Uani d . 1 . .
C C9 0.15868(11) 0.6355(2) 0.4665(3) 0.0460(6) Uani d . 1 . .
C C10 0.25260(12) 0.5959(3) 0.2770(3) 0.0525(6) Uani d . 1 . .
C C11 -0.00432(15) 0.9739(3) 0.7994(3) 0.0743(8) Uani d . 1 . .
H H11A -0.0314 0.9150 0.8626 0.112 Uiso calc R 1 . .
H H11B -0.0349 1.0278 0.7362 0.112 Uiso calc R 1 . .
H H11C 0.0237 1.0360 0.8592 0.112 Uiso calc R 1 . .
C C12 0.33877(13) 0.5785(3) 0.0894(3) 0.0697(8) Uani d . 1 . .
H H12A 0.3470 0.6224 -0.0059 0.084 Uiso calc R 1 . .
H H12B 0.3189 0.4867 0.0709 0.084 Uiso calc R 1 . .
C C13 0.40569(13) 0.5629(3) 0.1714(3) 0.0646(7) Uani d . 1 . .
H H13A 0.4053 0.5142 0.2608 0.078 Uiso calc R 1 . .
C C14 0.46490(14) 0.6123(3) 0.1279(3) 0.0639(7) Uani d . 1 . .
H H14A 0.4640 0.6613 0.0386 0.077 Uiso calc R 1 . .
C C15 0.53343(12) 0.6000(3) 0.2031(3) 0.0560(7) Uani d . 1 . .
C C16 0.58725(14) 0.6863(3) 0.1617(4) 0.0741(9) Uani d . 1 . .
H H16A 0.5804 0.7481 0.0830 0.089 Uiso calc R 1 . .
C C17 0.65113(15) 0.6830(3) 0.2345(5) 0.0831(10) Uani d . 1 . .
H H17A 0.6861 0.7445 0.2067 0.100 Uiso calc R 1 . .
C C18 0.66314(14) 0.5891(3) 0.3481(4) 0.0741(9) Uani d . 1 . .
H H18A 0.7059 0.5874 0.3980 0.089 Uiso calc R 1 . .
C C19 0.61138(15) 0.4981(4) 0.3866(3) 0.0763(9) Uani d . 1 . .
H H19A 0.6195 0.4320 0.4608 0.092 Uiso calc R 1 . .
C C20 0.54716(14) 0.5041(3) 0.3158(3) 0.0694(8) Uani d . 1 . .
H H20A 0.5123 0.4426 0.3443 0.083 Uiso calc R 1 . .

loop_
_atom_site_aniso_label
_atom_site_aniso_U_11
_atom_site_aniso_U_22
_atom_site_aniso_U_33
_atom_site_aniso_U_12
_atom_site_aniso_U_13
_atom_site_aniso_U_23
O1 0.0600(10) 0.0639(11) 0.0597(11) 0.0079(9) 0.0171(8) -0.0059(9)
O2 0.0487(9) 0.0410(9) 0.0494(10) 0.0015(7) 0.0053(7) -0.0008(7)
O3 0.0869(14) 0.0375(10) 0.0877(14) 0.0016(9) 0.0227(10) 0.0041(9)
O4 0.1028(16) 0.0562(13) 0.1075(17) 0.0296(11) 0.0322(13) 0.0052(11)
O5 0.0522(10) 0.0719(12) 0.0615(12) 0.0113(9) 0.0125(8) -0.0069(9)
C1 0.0391(12) 0.0364(12) 0.0486(14) 0.0004(10) -0.0026(10) -0.0021(10)
C2 0.0444(13) 0.0505(15) 0.0541(15) 0.0053(11) -0.0019(11) -0.0051(12)
C3 0.0668(17) 0.0523(16) 0.0767(19) 0.0122(13) 0.0061(14) -0.0112(14)
C4 0.0784(19) 0.0382(14) 0.096(2) 0.0072(13) 0.0005(17) -0.0028(15)
C5 0.0590(16) 0.0446(14) 0.0783(19) -0.0029(12) 0.0079(13) 0.0063(13)
C6 0.0394(12) 0.0392(12) 0.0550(15) 0.0021(10) -0.0010(10) -0.0012(11)
C7 0.0370(12) 0.0503(14) 0.0477(14) -0.0026(10) 0.0007(9) 0.0011(11)
C8 0.0364(12) 0.0444(13) 0.0476(14) 0.0026(10) -0.0039(10) -0.0026(10)
C9 0.0472(13) 0.0401(14) 0.0506(15) 0.0028(10) -0.0024(10) -0.0044(11)
C10 0.0470(14) 0.0573(16) 0.0531(16) 0.0102(12) -0.0031(11) -0.0058(13)
C11 0.0676(18) 0.090(2) 0.0663(19) 0.0167(16) 0.0152(14) -0.0173(16)
C12 0.0520(16) 0.093(2) 0.0642(18) 0.0203(14) 0.0082(13) -0.0162(16)
C13 0.0517(15) 0.0826(19) 0.0598(17) 0.0113(14) 0.0072(12) -0.0058(15)
C14 0.0605(16) 0.0681(17) 0.0635(17) 0.0112(14) 0.0127(13) -0.0002(14)
C15 0.0484(14) 0.0513(14) 0.0690(18) 0.0042(12) 0.0139(12) -0.0074(13)
C16 0.0617(18) 0.0521(16) 0.109(2) 0.0106(14) 0.0295(16) 0.0079(16)
C17 0.0542(18) 0.0535(17) 0.143(3) -0.0068(14) 0.0329(18) -0.012(2)
C18 0.0490(16) 0.078(2) 0.096(2) 0.0006(15) 0.0078(15) -0.0310(19)
C19 0.0669(18) 0.091(2) 0.071(2) 0.0004(17) 0.0080(15) 0.0048(16)
C20 0.0549(16) 0.0741(19) 0.080(2) -0.0136(14) 0.0122(14) 0.0070(16)

loop_
_atom_type_symbol
_atom_type_description
_atom_type_scat_dispersion_real
_atom_type_scat_dispersion_imag
_atom_type_scat_source
C C 0.0033 0.0016 'International Tables Vol C Tables 4.2.6.8 and 6.1.1.4'
H H 0.0000 0.0000 'International Tables Vol C Tables 4.2.6.8 and 6.1.1.4'
O O 0.0106 0.0060 'International Tables Vol C Tables 4.2.6.8 and 6.1.1.4'

loop_
_geom_angle_atom_site_label_1
_geom_angle_atom_site_label_2
_geom_angle_atom_site_label_3
_geom_angle_site_symmetry_1
_geom_angle_site_symmetry_3
_geom_angle
_geom_angle_publ_flag
C2 O1 C11 . . 116.7(2) ?
C1 O2 C9 . . 122.93(18) ?
C10 O5 C12 . . 116.4(2) ?
O2 C1 C6 . . 121.0(2) ?
O2 C1 C2 . . 117.3(2) ?
C6 C1 C2 . . 121.7(2) ?
O1 C2 C3 . . 126.0(2) ?
O1 C2 C1 . . 116.1(2) ?
C3 C2 C1 . . 117.9(2) ?
C2 C3 C4 . . 121.3(3) ?
C2 C3 H3A . . 119.4 ?
C4 C3 H3A . . 119.4 ?
C5 C4 C3 . . 120.9(2) ?
C5 C4 H4A . . 119.6 ?
C3 C4 H4A . . 119.6 ?
C4 C5 C6 . . 119.5(2) ?
C4 C5 H5A . . 120.3 ?
C6 C5 H5A . . 120.3 ?
C1 C6 C5 . . 118.8(2) ?
C1 C6 C7 . . 117.2(2) ?
C5 C6 C7 . . 124.0(2) ?
C8 C7 C6 . . 122.5(2) ?
C8 C7 H7A . . 118.7 ?
C6 C7 H7A . . 118.7 ?
C7 C8 C9 . . 119.6(2) ?
C7 C8 C10 . . 122.2(2) ?
C9 C8 C10 . . 118.1(2) ?
O3 C9 O2 . . 115.8(2) ?
O3 C9 C8 . . 127.6(2) ?
O2 C9 C8 . . 116.62(19) ?
O4 C10 O5 . . 123.1(2) ?
O4 C10 C8 . . 125.8(3) ?
O5 C10 C8 . . 111.2(2) ?
O1 C11 H11A . . 109.5 ?
O1 C11 H11B . . 109.5 ?
H11A C11 H11B . . 109.5 ?
O1 C11 H11C . . 109.5 ?
H11A C11 H11C . . 109.5 ?
H11B C11 H11C . . 109.5 ?
O5 C12 C13 . . 111.3(2) ?
O5 C12 H12A . . 109.4 ?
C13 C12 H12A . . 109.4 ?
O5 C12 H12B . . 109.4 ?
C13 C12 H12B . . 109.4 ?
H12A C12 H12B . . 108.0 ?
C14 C13 C12 . . 124.9(3) ?
C14 C13 H13A . . 117.6 ?
C12 C13 H13A . . 117.6 ?
C13 C14 C15 . . 127.8(3) ?
C13 C14 H14A . . 116.1 ?
C15 C14 H14A . . 116.1 ?
C16 C15 C20 . . 117.2(3) ?
C16 C15 C14 . . 119.8(3) ?
C20 C15 C14 . . 123.0(2) ?
C15 C16 C17 . . 121.5(3) ?
C15 C16 H16A . . 119.2 ?
C17 C16 H16A . . 119.2 ?
C18 C17 C16 . . 120.2(3) ?
C18 C17 H17A . . 119.9 ?
C16 C17 H17A . . 119.9 ?
C19 C18 C17 . . 119.2(3) ?
C19 C18 H18A . . 120.4 ?
C17 C18 H18A . . 120.4 ?
C18 C19 C20 . . 120.3(3) ?
C18 C19 H19A . . 119.9 ?
C20 C19 H19A . . 119.9 ?
C19 C20 C15 . . 121.5(3) ?
C19 C20 H20A . . 119.3 ?
C15 C20 H20A . . 119.3 ?

loop_
_geom_bond_atom_site_label_1
_geom_bond_atom_site_label_2
_geom_bond_site_symmetry_2
_geom_bond_distance
_geom_bond_publ_flag
O1 C2 . 1.362(3) ?
O1 C11 . 1.438(3) ?
O2 C1 . 1.373(3) ?
O2 C9 . 1.382(3) ?
O3 C9 . 1.198(3) ?
O4 C10 . 1.194(3) ?
O5 C10 . 1.349(3) ?
O5 C12 . 1.465(3) ?
C1 C6 . 1.394(3) ?
C1 C2 . 1.398(3) ?
C2 C3 . 1.375(4) ?
C3 C4 . 1.389(4) ?
C3 H3A . 0.9300 ?
C4 C5 . 1.370(4) ?
C4 H4A . 0.9300 ?
C5 C6 . 1.405(3) ?
C5 H5A . 0.9300 ?
C6 C7 . 1.428(3) ?
C7 C8 . 1.351(3) ?
C7 H7A . 0.9300 ?
C8 C9 . 1.469(3) ?
C8 C10 . 1.485(3) ?
C11 H11A . 0.9600 ?
C11 H11B . 0.9600 ?
C11 H11C . 0.9600 ?
C12 C13 . 1.480(4) ?
C12 H12A . 0.9700 ?
C12 H12B . 0.9700 ?
C13 C14 . 1.299(4) ?
C13 H13A . 0.9300 ?
C14 C15 . 1.476(4) ?
C14 H14A . 0.9300 ?
C15 C16 . 1.379(3) ?
C15 C20 . 1.389(4) ?
C16 C17 . 1.383(4) ?
C16 H16A . 0.9300 ?
C17 C18 . 1.377(4) ?
C17 H17A . 0.9300 ?
C18 C19 . 1.370(4) ?
C18 H18A . 0.9300 ?
C19 C20 . 1.381(4) ?
C19 H19A . 0.9300 ?
C20 H20A . 0.9300 ?

loop_
_geom_hbond_atom_site_label_D
_geom_hbond_atom_site_label_H
_geom_hbond_atom_site_label_A
_geom_hbond_site_symmetry_A
_geom_hbond_distance_DH
_geom_hbond_distance_HA
_geom_hbond_distance_DA
_geom_hbond_angle_DHA
_geom_hbond_publ_flag
C4 H4A O3 1_565 0.93 2.51 3.429(3) 170 y
C17 H17A O4 2_655 0.93 2.44 3.294(4) 153 y

loop_
_geom_torsion_atom_site_label_1
_geom_torsion_atom_site_label_2
_geom_torsion_atom_site_label_3
_geom_torsion_atom_site_label_4
_geom_torsion_site_symmetry_1
_geom_torsion_site_symmetry_2
_geom_torsion_site_symmetry_3
_geom_torsion_site_symmetry_4
_geom_torsion
_geom_torsion_publ_flag
C9 O2 C1 C6 . . . . 4.0(3) ?
C9 O2 C1 C2 . . . . -174.71(19) ?
C11 O1 C2 C3 . . . . 2.6(4) ?
C11 O1 C2 C1 . . . . -177.7(2) ?
O2 C1 C2 O1 . . . . -0.4(3) ?
C6 C1 C2 O1 . . . . -179.15(19) ?
O2 C1 C2 C3 . . . . 179.3(2) ?
C6 C1 C2 C3 . . . . 0.6(3) ?
O1 C2 C3 C4 . . . . 179.8(2) ?
C1 C2 C3 C4 . . . . 0.0(4) ?
C2 C3 C4 C5 . . . . -0.1(4) ?
C3 C4 C5 C6 . . . . -0.5(4) ?
O2 C1 C6 C5 . . . . -179.8(2) ?
C2 C1 C6 C5 . . . . -1.2(3) ?
O2 C1 C6 C7 . . . . -1.3(3) ?
C2 C1 C6 C7 . . . . 177.37(19) ?
C4 C5 C6 C1 . . . . 1.1(4) ?
C4 C5 C6 C7 . . . . -177.4(2) ?
C1 C6 C7 C8 . . . . -1.3(3) ?
C5 C6 C7 C8 . . . . 177.1(2) ?
C6 C7 C8 C9 . . . . 1.4(3) ?
C6 C7 C8 C10 . . . . -176.50(19) ?
C1 O2 C9 O3 . . . . 176.3(2) ?
C1 O2 C9 C8 . . . . -3.8(3) ?
C7 C8 C9 O3 . . . . -179.1(2) ?
C10 C8 C9 O3 . . . . -1.1(3) ?
C7 C8 C9 O2 . . . . 1.1(3) ?
C10 C8 C9 O2 . . . . 179.11(18) ?
C12 O5 C10 O4 . . . . -1.3(3) ?
C12 O5 C10 C8 . . . . 178.20(18) ?
C7 C8 C10 O4 . . . . 172.9(3) ?
C9 C8 C10 O4 . . . . -5.0(4) ?
C7 C8 C10 O5 . . . . -6.5(3) ?
C9 C8 C10 O5 . . . . 175.55(18) ?
C10 O5 C12 C13 . . . . -83.6(3) ?
O5 C12 C13 C14 . . . . -115.1(3) ?
C12 C13 C14 C15 . . . . -179.5(3) ?
C13 C14 C15 C16 . . . . -164.1(3) ?
C13 C14 C15 C20 . . . . 15.9(4) ?
C20 C15 C16 C17 . . . . -3.4(4) ?
C14 C15 C16 C17 . . . . 176.6(3) ?
C15 C16 C17 C18 . . . . 2.2(4) ?
C16 C17 C18 C19 . . . . 0.7(4) ?
C17 C18 C19 C20 . . . . -2.3(4) ?
C18 C19 C20 C15 . . . . 0.9(4) ?
C16 C15 C20 C19 . . . . 1.9(4) ?
C14 C15 C20 C19 . . . . -178.2(3) ?

loop_
_cod_related_entry_id
_cod_related_entry_database
_cod_related_entry_code
1 ChemSpider 24743542
